data_7124370
loop_
_publ_author_name
'Yang, Xue'
'Giorgi, Michel'
'Karoui, Hakim'
'Gigmes, Didier'
'Hornebecq, Virginie'
'Ouari, Olivier'
'Kermagoret, Anthony'
'Bardelang, David'

_publ_section_title
;
 A single-crystal-to-single-crystal transformation affording photochromic
 3D MORF crystals
;
_journal_name_full 'Chemical Communications'
_journal_paper_doi 10.1039/C9CC07121K
_journal_year 2019
_chemical_absolute_configuration unk
_chemical_formula_moiety 'C24 H19 N2 O5.5 Zn0.5, C42 H42 N28 O14, 7.1(H2 O), N O3'
_chemical_formula_sum 'C66 H75.2 N31 O29.6 Zn0.5'
_chemical_formula_weight 1809.05
_space_group_crystal_system orthorhombic
_space_group_IT_number 43
_space_group_name_Hall 'F 2 -2d'
_space_group_name_H-M_alt 'F d d 2'
_symmetry_space_group_name_Hall 'F 2 -2d'
_symmetry_space_group_name_H-M 'F d d 2'
_atom_sites_solution_hydrogens mixed
_audit_creation_date 2018-04-25
_audit_creation_method
;
Olex2 1.2
(compiled 2018.04.18 svn.r3501 for OlexSys, GUI svn.r5488)
;
_audit_update_record
;
2019-09-02 deposited with the CCDC.    2019-10-23 downloaded from the CCDC.
;
_cell_angle_alpha 90
_cell_angle_beta 90
_cell_angle_gamma 90
_cell_formula_units_Z 16
_cell_length_a 46.597(3)
_cell_length_b 46.046(7)
_cell_length_c 14.9947(15)
_cell_measurement_reflns_used 8468
_cell_measurement_temperature 125.00(10)
_cell_measurement_theta_max 65.8390
_cell_measurement_theta_min 3.2420
_cell_volume 32173(6)
_computing_cell_refinement 'CrysAlisPro 1.171.39.44a (Rigaku OD, 2018)'
_computing_data_collection 'CrysAlisPro 1.171.39.44a (Rigaku OD, 2018)'
_computing_data_reduction 'CrysAlisPro 1.171.39.44a (Rigaku OD, 2018)'
_computing_molecular_graphics 'Olex2 (Dolomanov et al., 2009)'
_computing_publication_material 'Olex2 (Dolomanov et al., 2009)'
_computing_structure_refinement 'ShelXL (Sheldrick, 2015)'
_computing_structure_solution 'SHELXT 2014/5 (Sheldrick, 2014)'
_diffrn_ambient_environment N~2~
_diffrn_ambient_temperature 125.00(10)
_diffrn_detector 'CCD plate'
_diffrn_detector_area_resol_mean 5.3048
_diffrn_detector_type AtlasS2
_diffrn_measured_fraction_theta_full 0.975
_diffrn_measured_fraction_theta_max 0.951
_diffrn_measurement_details
;
List of Runs (angles in degrees, time in seconds):

  # Type    Start    End  Width  t~exp~   \w     \q     \k     \f   Frames
#--------------------------------------------------------------------------
  1  \w      8.00  48.00   1.00    5.00    --    0.00 -99.00   0.00   40
  2  \w     10.00  40.00   1.00    5.00    --    0.00 -99.00  60.00   30
  3  \w     14.00  42.00   1.00    5.00    --    0.00 -99.00 -60.00   28
  4  \w   -101.00   0.00   1.00   20.00    --  -52.94  19.00-180.00  101
  5  \w    -83.00 -20.00   1.00   20.00    --  -52.94 -57.00-180.00   63
  6  \w     94.00 121.00   1.00   20.00    --   52.94 125.00 -60.00   27
  7  \w      7.00  33.00   1.00   20.00    --   52.94  88.00-123.31   26
  8  \w     98.00 145.00   1.00   20.00    --   52.94 125.00   0.00   47
  9  \w    100.00 177.00   1.00   30.00    --  105.88  77.00-120.00   77
 10  \w     62.00  89.00   1.00   30.00    --  105.88  77.00-120.00   27
 11  \w     97.00 178.00   1.00   30.00    --  105.88  77.00-150.00   81
 12  \w    101.00 175.00   1.00   30.00    --  105.88 111.00  90.00   74
 13  \w     62.00  92.00   1.00   30.00    --  105.88  77.00-150.00   30
 14  \w     65.00  92.00   1.00   30.00    --  105.88  50.00-120.00   27
 15  \w     65.00  92.00   1.00   30.00    --  105.88  50.00 -90.00   27
 16  \w     62.00  95.00   1.00   30.00    --  105.88  63.00 -90.00   33
 17  \w     69.00  96.00   1.00   30.00    --  105.88  63.00-150.00   27
 18  \w     94.00 140.00   1.00   30.00    --  105.88 178.00 -60.00   46
 19  \w     63.00 144.00   1.00   30.00    --  105.88  77.00 -90.00   81
 20  \w     62.00  91.00   1.00   30.00    --  105.88  63.00-120.00   29
 21  \w    123.00 162.00   1.00   30.00    --  105.88 111.00  60.00   39
;
_diffrn_measurement_device 'four-circle diffractometer'
_diffrn_measurement_device_type 'SuperNova, Dual, Cu at home/near, AtlasS2'
_diffrn_measurement_method '\w scans'
_diffrn_orient_matrix_type 'CrysAlisPro convention (1999,Acta A55,543-557)'
_diffrn_orient_matrix_UB_11 0.0170899000
_diffrn_orient_matrix_UB_12 0.0280111500
_diffrn_orient_matrix_UB_13 0.0171111500
_diffrn_orient_matrix_UB_21 0.0267931000
_diffrn_orient_matrix_UB_22 -0.0182465000
_diffrn_orient_matrix_UB_23 0.0226888000
_diffrn_orient_matrix_UB_31 0.0091353000
_diffrn_orient_matrix_UB_32 0.0011917000
_diffrn_orient_matrix_UB_33 -0.0987482000
_diffrn_radiation_monochromator mirror
_diffrn_radiation_probe x-ray
_diffrn_radiation_type CuK\a
_diffrn_radiation_wavelength 1.54184
_diffrn_reflns_av_R_equivalents 0.0848
_diffrn_reflns_av_unetI/netI 0.0824
_diffrn_reflns_Laue_measured_fraction_full 0.975
_diffrn_reflns_Laue_measured_fraction_max 0.951
_diffrn_reflns_limit_h_max 56
_diffrn_reflns_limit_h_min -39
_diffrn_reflns_limit_k_max 55
_diffrn_reflns_limit_k_min -52
_diffrn_reflns_limit_l_max 17
_diffrn_reflns_limit_l_min -17
_diffrn_reflns_number 30628
_diffrn_reflns_point_group_measured_fraction_full 0.860
_diffrn_reflns_point_group_measured_fraction_max 0.835
_diffrn_reflns_theta_full 67.684
_diffrn_reflns_theta_max 69.868
_diffrn_reflns_theta_min 3.242
_diffrn_source 'micro-focus sealed X-ray tube'
_diffrn_source_type 'SuperNova (Cu) X-ray Source'
_exptl_absorpt_coefficient_mu 1.168
_exptl_absorpt_correction_T_max 1.00000
_exptl_absorpt_correction_T_min 0.92336
_exptl_absorpt_correction_type multi-scan
_exptl_absorpt_process_details
;
CrysAlisPro 1.171.39.44a (Rigaku Oxford Diffraction, 2018)
Empirical absorption correction using spherical harmonics,
 implemented in SCALE3 ABSPACK scaling algorithm.
;
_exptl_crystal_colour yellow
_exptl_crystal_colour_primary yellow
_exptl_crystal_density_diffrn 1.494
_exptl_crystal_description plate
_exptl_crystal_F_000 15040
_exptl_crystal_size_max 0.34
_exptl_crystal_size_mid 0.08
_exptl_crystal_size_min 0.06
_refine_diff_density_max 0.789
_refine_diff_density_min -0.742
_refine_diff_density_rms 0.100
_refine_ls_abs_structure_details
;
 Flack x determined using 2131 quotients [(I+)-(I-)]/[(I+)+(I-)]
 (Parsons, Flack and Wagner, Acta Cryst. B69 (2013) 249-259).
;
_refine_ls_abs_structure_Flack 0.12(9)
_refine_ls_extinction_method none
_refine_ls_goodness_of_fit_ref 1.360
_refine_ls_hydrogen_treatment constr
_refine_ls_matrix_type full
_refine_ls_number_parameters 1181
_refine_ls_number_reflns 12698
_refine_ls_number_restraints 19
_refine_ls_restrained_S_all 1.359
_refine_ls_R_factor_all 0.1469
_refine_ls_R_factor_gt 0.1272
_refine_ls_shift/su_max 0.001
_refine_ls_shift/su_mean 0.000
_refine_ls_structure_factor_coef Fsqd
_refine_ls_weighting_details 'w=1/[\s^2^(Fo^2^)+(0.2000P)^2^] where P=(Fo^2^+2Fc^2^)/3'
_refine_ls_weighting_scheme calc
_refine_ls_wR_factor_gt 0.3584
_refine_ls_wR_factor_ref 0.3893
_reflns_Friedel_coverage 0.686
_reflns_Friedel_fraction_full 0.736
_reflns_Friedel_fraction_max 0.709
_reflns_number_gt 9301
_reflns_number_total 12698
_reflns_threshold_expression 'I > 2\s(I)'
_cod_data_source_file c9cc07121k2.cif
_cod_data_source_block diac13
_cod_original_formula_sum 'C66 H75.20 N31 O29.60 Zn0.50'
_cod_database_code 7124370
_shelx_shelxl_version_number 2016/4
_shelx_space_group_comment
;
The symmetry employed for this shelxl refinement is uniquely defined
by the following loop, which should always be used as a source of
symmetry information in preference to the above space-group names.
They are only intended as comments.
;
_shelx_estimated_absorpt_t_max 0.933
_shelx_estimated_absorpt_t_min 0.692
_reflns_odcompleteness_completeness 97.35
_reflns_odcompleteness_iscentric 1
_reflns_odcompleteness_theta 64.99
_olex2_refinement_description
;
1. Fixed Uiso
 At 1.2 times of:
  All C(H) groups, All C(H,H) groups
 At 1.5 times of:
  All O(H,H) groups
2. Uiso/Uaniso restraints and constraints
C14 \\sim N9: within 1.7A with sigma of 0.001 and sigma for terminal atoms of
0.002
C14 \\sim N10: within 1.7A with sigma of 0.001 and sigma for terminal atoms of
0.002
N8 \\sim C10: within 1.7A with sigma of 0.001 and sigma for terminal atoms of
0.002
3. Others
 Fixed Sof: H18C(0.5) H18D(0.5) O28(0.5) H28A(0.5) H28B(0.5) O29(0.5)
 H29C(0.5) H29D(0.5) O30(0.5) H30C(0.5) H30D(0.5) O31(0.5) H31A(0.5) H31B(0.5)
 O32(0.5) H32A(0.5) H32B(0.5) O33(0.3) H33A(0.3) H33B(0.3) O34(0.3) H34A(0.3)
 H34B(0.3)
4.a Riding coordinates:
 O17(H17C,H17D), O18(H18C,H18D), O3BA(H3BA,H3BB), O25(H25A,H25B), O26(H26A,
 H26B), O27(H27A,H27B), O28(H28A,H28B), O29(H29C,H29D), O30(H30C,H30D),
 O31(H31A,H31B), O32(H32A,H32B), O33(H33A,H33B), O34(H34A,H34B)
4.b Ternary CH refined with riding coordinates:
 C2(H2), C4(H4), C8(H8), C10(H10), C14(H14), C16(H16), C20(H20), C22(H22),
 C26(H26), C28(H28), C32(H32), C34(H34), C38(H38), C40(H40)
4.c Secondary CH2 refined with riding coordinates:
 C5(H5A,H5B), C6(H6A,H6B), C11(H11A,H11B), C12(H12A,H12B), C17(H17A,H17B),
 C18(H18A,H18B), C23(H23A,H23B), C24(H24A,H24B), C29(H29A,H29B), C30(H30A,H30B),
  C35(H35A,H35B), C36(H36A,H36B), C41(H41A,H41B), C42(H42A,H42B)
4.d Aromatic/amide H refined with riding coordinates:
 C45(H45), C46(H46), C48(H48), C49(H49), C50(H50), C51(H51), C53(H53),
 C54(H54), C56(H56), C57(H57), C58(H58), C59(H59), C61(H61), C62(H62), C64(H64),
  C65(H65)
;
_olex2_submission_special_instructions 'No special instructions were received'
_oxdiff_exptl_absorpt_empirical_details
;
Empirical correction (ABSPACK) includes:
- Absorption correction using spherical harmonics
- Frame scaling
;
_oxdiff_exptl_absorpt_empirical_full_max 1.536
_oxdiff_exptl_absorpt_empirical_full_min 0.686

loop_
_space_group_symop_operation_xyz
'x, y, z'
'-x, -y, z'
'x+1/4, -y+1/4, z+1/4'
'-x+1/4, y+1/4, z+1/4'
'x, y+1/2, z+1/2'
'-x, -y+1/2, z+1/2'
'x+1/4, -y+3/4, z+3/4'
'-x+1/4, y+3/4, z+3/4'
'x+1/2, y, z+1/2'
'-x+1/2, -y, z+1/2'
'x+3/4, -y+1/4, z+3/4'
'-x+3/4, y+1/4, z+3/4'
'x+1/2, y+1/2, z'
'-x+1/2, -y+1/2, z'
'x+3/4, -y+3/4, z+1/4'
'-x+3/4, y+3/4, z+1/4'

loop_
_atom_site_label
_atom_site_type_symbol
_atom_site_fract_x
_atom_site_fract_y
_atom_site_fract_z
_atom_site_U_iso_or_equiv
_atom_site_adp_type
_atom_site_occupancy
_atom_site_site_symmetry_order
_atom_site_calc_flag
_atom_site_refinement_flags_posn
_atom_site_refinement_flags_adp
_atom_site_refinement_flags_occupancy
_atom_site_disorder_assembly
_atom_site_disorder_group
Zn1 Zn 0.750000 0.750000 0.9929(2) 0.1084(15) Uani 1 2 d S T P . .
O15 O 0.7392(6) 0.7201(5) 0.9134(11) 0.159(10) Uani 1 1 d . . . . .
O16 O 0.7450(3) 0.6821(3) 0.9991(8) 0.086(3) Uani 1 1 d . . . . .
O17 O 0.7951(5) 0.7372(3) 1.0059(10) 0.130(7) Uani 1 1 d . . . . .
H17C H 0.804714 0.745102 0.964321 0.195 Uiso 1 1 d R . . . .
H17D H 0.796464 0.719072 0.995711 0.195 Uiso 1 1 d R . . . .
O18 O 0.750000 0.750000 1.1248(9) 0.095(6) Uani 1 2 d S T P . .
H18C H 0.735100 0.758700 1.143719 0.142 Uiso 0.5 1 d R . . . .
H18D H 0.763910 0.760230 1.143719 0.142 Uiso 0.5 1 d R . . . .
O19 O 0.5375(2) 0.5214(3) -0.0229(7) 0.087(4) Uani 1 1 d . . . . .
O20 O 0.5611(2) 0.5517(4) -0.1123(7) 0.090(4) Uani 1 1 d . . . . .
N29 N 0.70044(18) 0.6299(3) 0.6203(7) 0.056(2) Uani 1 1 d . . . . .
N30 N 0.62625(18) 0.5761(3) 0.2538(8) 0.061(3) Uani 1 1 d . . . . .
C43 C 0.7411(3) 0.6931(5) 0.9215(9) 0.085(5) Uani 1 1 d . . . . .
C44 C 0.7333(3) 0.6734(4) 0.8446(12) 0.077(4) Uani 1 1 d . . . . .
C45 C 0.7163(3) 0.6486(5) 0.8578(12) 0.087(5) Uani 1 1 d . . . . .
H45 H 0.712305 0.642099 0.915167 0.104 Uiso 1 1 calc R . . . .
C46 C 0.7057(3) 0.6340(5) 0.7843(9) 0.080(5) Uani 1 1 d . . . . .
H46 H 0.693459 0.618252 0.790903 0.096 Uiso 1 1 calc R . . . .
C47 C 0.7140(2) 0.6438(4) 0.6996(9) 0.065(3) Uani 1 1 d . . . . .
C48 C 0.7322(3) 0.6667(4) 0.6846(10) 0.075(4) Uani 1 1 d . . . . .
H48 H 0.738277 0.671882 0.627704 0.090 Uiso 1 1 calc R . . . .
C49 C 0.7411(3) 0.6821(5) 0.7626(10) 0.080(5) Uani 1 1 d . . . . .
H49 H 0.752592 0.698498 0.756537 0.096 Uiso 1 1 calc R . . . .
C50 C 0.6883(3) 0.6485(4) 0.5640(11) 0.075(4) Uani 1 1 d . . . . .
H50 H 0.689048 0.668364 0.574321 0.090 Uiso 1 1 calc R . . . .
C51 C 0.6742(3) 0.6372(4) 0.4881(11) 0.072(4) Uani 1 1 d . . . . .
H51 H 0.666155 0.649618 0.445919 0.086 Uiso 1 1 calc R . . . .
C52 C 0.6726(2) 0.6068(3) 0.4776(8) 0.058(3) Uani 1 1 d . . . . .
C53 C 0.6844(4) 0.5896(4) 0.5385(11) 0.075(4) Uani 1 1 d . . . . .
H53 H 0.682979 0.569508 0.532798 0.090 Uiso 1 1 calc R . . . .
C54 C 0.6993(3) 0.6019(4) 0.6125(10) 0.072(4) Uani 1 1 d . . . . .
H54 H 0.708038 0.589969 0.654605 0.087 Uiso 1 1 calc R . . . .
C55 C 0.6570(2) 0.5961(3) 0.3990(8) 0.057(3) Uani 1 1 d . . . . .
C56 C 0.6293(3) 0.6069(4) 0.3788(11) 0.072(4) Uani 1 1 d . . . . .
H56 H 0.621241 0.621641 0.413056 0.087 Uiso 1 1 calc R . . . .
C57 C 0.6146(3) 0.5956(4) 0.3090(9) 0.069(4) Uani 1 1 d . . . . .
H57 H 0.595764 0.601558 0.299229 0.083 Uiso 1 1 calc R . . . .
C58 C 0.6523(3) 0.5643(4) 0.2767(11) 0.074(4) Uani 1 1 d . . . . .
H58 H 0.659762 0.549291 0.242498 0.089 Uiso 1 1 calc R . . . .
C59 C 0.6673(3) 0.5741(4) 0.3482(11) 0.073(4) Uani 1 1 d . . . . .
H59 H 0.684872 0.565631 0.362460 0.088 Uiso 1 1 calc R . . . .
C60 C 0.6089(2) 0.5648(3) 0.1797(8) 0.052(3) Uani 1 1 d . . . . .
C61 C 0.5822(3) 0.5555(5) 0.1945(11) 0.083(5) Uani 1 1 d . . . . .
H61 H 0.574345 0.556010 0.251546 0.100 Uiso 1 1 calc R . . . .
C62 C 0.5666(2) 0.5454(4) 0.1246(9) 0.067(4) Uani 1 1 d . . . . .
H62 H 0.549222 0.536127 0.134950 0.080 Uiso 1 1 calc R . . . .
C63 C 0.5764(2) 0.5486(3) 0.0387(9) 0.059(3) Uani 1 1 d . . . . .
C64 C 0.6042(2) 0.5584(4) 0.0234(9) 0.073(4) Uani 1 1 d . . . . .
H64 H 0.612042 0.558072 -0.033718 0.087 Uiso 1 1 calc R . . . .
C65 C 0.6204(3) 0.5688(5) 0.0963(10) 0.079(5) Uani 1 1 d . . . . .
H65 H 0.637959 0.577909 0.088145 0.095 Uiso 1 1 calc R . . . .
C66 C 0.5579(2) 0.5394(4) -0.0384(9) 0.066(3) Uani 1 1 d . . . . .
O1 O 0.7282(3) 0.5387(4) 0.6763(9) 0.098(4) Uani 1 1 d . . . . .
O2 O 0.7569(2) 0.5912(3) 0.5442(10) 0.091(4) Uani 1 1 d . . . . .
O3 O 0.7482(2) 0.6721(4) 0.4570(9) 0.105(5) Uani 1 1 d . . . . .
O4 O 0.6912(3) 0.7211(4) 0.4711(10) 0.104(4) Uani 1 1 d . . . . .
O5 O 0.6360(3) 0.6944(3) 0.5837(9) 0.088(3) Uani 1 1 d . . . . .
O6 O 0.6276(3) 0.6253(4) 0.6943(9) 0.096(4) Uani 1 1 d . . . . .
O7 O 0.6660(3) 0.5515(3) 0.7494(8) 0.093(4) Uani 1 1 d . . . . .
O8 O 0.69038(18) 0.4999(3) 0.3123(6) 0.069(3) Uani 1 1 d . . . . .
O9 O 0.7371(2) 0.5346(4) 0.1859(7) 0.098(5) Uani 1 1 d . . . . .
O10 O 0.7065(3) 0.6071(4) 0.1302(10) 0.101(4) Uani 1 1 d . . . . .
O11 O 0.6365(2) 0.6527(3) 0.1822(10) 0.091(4) Uani 1 1 d . . . . .
O12 O 0.5707(2) 0.6456(3) 0.2872(8) 0.078(3) Uani 1 1 d . . . . .
O13 O 0.55519(18) 0.5822(3) 0.3884(8) 0.083(3) Uani 1 1 d . . . . .
O14 O 0.61416(19) 0.5229(3) 0.3918(7) 0.077(3) Uani 1 1 d . . . . .
N1 N 0.7047(2) 0.4985(3) 0.6136(7) 0.069(3) Uani 1 1 d . . . . .
N2 N 0.6874(2) 0.4899(3) 0.4653(8) 0.066(3) Uani 1 1 d . . . . .
N3 N 0.7306(2) 0.4938(3) 0.4041(9) 0.072(3) Uani 1 1 d . . . . .
N4 N 0.7431(2) 0.5165(4) 0.5445(9) 0.083(4) Uani 1 1 d . . . . .
N5 N 0.7719(3) 0.5505(4) 0.4618(11) 0.091(5) Uani 1 1 d . . . . .
N6 N 0.7597(3) 0.5275(4) 0.3226(10) 0.086(4) Uani 1 1 d . . . . .
N7 N 0.7662(3) 0.5687(5) 0.2521(11) 0.102(6) Uani 1 1 d . . . . .
N8 N 0.7738(2) 0.5946(4) 0.3958(10) 0.086(3) Uani 1 1 d . U . . .
N9 N 0.7621(3) 0.6418(4) 0.3471(10) 0.094(3) Uani 1 1 d . U . . .
N10 N 0.7477(3) 0.6163(4) 0.2053(11) 0.094(3) Uani 1 1 d . U . . .
N11 N 0.7180(3) 0.6547(4) 0.1916(10) 0.086(4) Uani 1 1 d . . . . .
N12 N 0.7389(2) 0.6815(5) 0.3113(11) 0.098(6) Uani 1 1 d . . . . .
N13 N 0.6963(2) 0.7119(4) 0.3230(8) 0.077(4) Uani 1 1 d . . . . .
N14 N 0.6750(3) 0.6844(4) 0.2079(12) 0.090(5) Uani 1 1 d . . . . .
N15 N 0.6316(2) 0.6966(3) 0.2542(9) 0.073(3) Uani 1 1 d . . . . .
N16 N 0.6540(2) 0.7239(3) 0.3747(9) 0.071(3) Uani 1 1 d . . . . .
N17 N 0.6118(2) 0.7110(4) 0.4604(11) 0.084(4) Uani 1 1 d . . . . .
N18 N 0.5872(2) 0.6888(3) 0.3341(11) 0.079(4) Uani 1 1 d . . . . .
N19 N 0.5603(2) 0.6614(4) 0.4282(9) 0.074(3) Uani 1 1 d . . . . .
N20 N 0.5905(3) 0.6786(4) 0.5449(11) 0.082(4) Uani 1 1 d . . . . .
N21 N 0.5846(3) 0.6321(3) 0.6157(10) 0.078(3) Uani 1 1 d . . . . .
N22 N 0.5544(3) 0.6166(4) 0.5019(11) 0.082(4) Uani 1 1 d . . . . .
N23 N 0.5688(2) 0.5705(3) 0.5331(7) 0.071(3) Uani 1 1 d . . . . .
N24 N 0.5950(3) 0.5879(3) 0.6609(9) 0.075(3) Uani 1 1 d . . . . .
N25 N 0.6236(3) 0.5449(3) 0.6734(8) 0.072(3) Uani 1 1 d . . . . .
N26 N 0.6003(2) 0.5294(3) 0.5378(8) 0.066(3) Uani 1 1 d . . . . .
N27 N 0.6403(2) 0.5044(3) 0.5114(7) 0.065(3) Uani 1 1 d . . . . .
N28 N 0.6574(2) 0.5113(3) 0.6639(8) 0.070(3) Uani 1 1 d . . . . .
C1 C 0.7251(3) 0.5200(4) 0.6157(12) 0.076(4) Uani 1 1 d . . . . .
C2 C 0.7064(2) 0.4820(4) 0.5353(10) 0.071(4) Uani 1 1 d . . . . .
H2 H 0.704978 0.461190 0.548405 0.085 Uiso 1 1 calc R . . . .
C3 C 0.7014(3) 0.4958(3) 0.3857(12) 0.070(4) Uani 1 1 d . . . . .
C4 C 0.7369(3) 0.4899(5) 0.4968(10) 0.079(5) Uani 1 1 d . . . . .
H4 H 0.751200 0.474697 0.507550 0.095 Uiso 1 1 calc R . . . .
C5 C 0.7707(3) 0.5293(5) 0.5359(12) 0.086(5) Uani 1 1 d . . . . .
H5A H 0.784783 0.514131 0.525649 0.103 Uiso 1 1 calc R . . . .
H5B H 0.775664 0.539015 0.591220 0.103 Uiso 1 1 calc R . . . .
C6 C 0.7515(3) 0.4989(5) 0.3323(11) 0.085(5) Uani 1 1 d . . . . .
H6A H 0.768513 0.487307 0.344025 0.102 Uiso 1 1 calc R . . . .
H6B H 0.743357 0.492242 0.276513 0.102 Uiso 1 1 calc R . . . .
C7 C 0.7651(4) 0.5793(6) 0.4742(17) 0.104(9) Uani 1 1 d . . . . .
C8 C 0.7815(3) 0.5423(5) 0.3757(14) 0.094(6) Uani 1 1 d . . . . .
H8 H 0.799837 0.531915 0.376914 0.113 Uiso 1 1 calc R . . . .
C9 C 0.7515(3) 0.5433(5) 0.2455(12) 0.083(5) Uani 1 1 d . . . . .
C10 C 0.7838(3) 0.5734(5) 0.3278(12) 0.086(3) Uani 1 1 d . U . . .
H10 H 0.803614 0.577473 0.309990 0.103 Uiso 1 1 calc R . . . .
C11 C 0.7801(3) 0.6229(5) 0.3959(15) 0.097(7) Uani 1 1 d . . . . .
H11A H 0.799457 0.625060 0.373104 0.117 Uiso 1 1 calc R . . . .
H11B H 0.780266 0.629457 0.457346 0.117 Uiso 1 1 calc R . . . .
C12 C 0.7654(5) 0.5923(5) 0.1849(14) 0.109(8) Uani 1 1 d . . . . .
H12A H 0.784821 0.599386 0.176250 0.131 Uiso 1 1 calc R . . . .
H12B H 0.759036 0.584147 0.128720 0.131 Uiso 1 1 calc R . . . .
C13 C 0.7493(2) 0.6659(5) 0.3786(9) 0.083(5) Uani 1 1 d . . . . .
C14 C 0.7625(3) 0.6417(5) 0.2491(13) 0.094(3) Uani 1 1 d . U . . .
H14 H 0.781942 0.644539 0.225542 0.112 Uiso 1 1 calc R . . . .
C15 C 0.7219(4) 0.6248(6) 0.1686(15) 0.096(6) Uani 1 1 d . . . . .
C16 C 0.7420(3) 0.6673(5) 0.2230(12) 0.099(7) Uani 1 1 d . . . . .
H16 H 0.750738 0.680257 0.178884 0.119 Uiso 1 1 calc R . . . .
C17 C 0.7276(3) 0.7110(5) 0.3236(12) 0.081(5) Uani 1 1 d . . . . .
H17A H 0.734521 0.718650 0.379927 0.098 Uiso 1 1 calc R . . . .
H17B H 0.734867 0.723374 0.276381 0.098 Uiso 1 1 calc R . . . .
C18 C 0.6945(4) 0.6684(5) 0.1457(15) 0.097(6) Uani 1 1 d . . . . .
H18A H 0.683489 0.653701 0.114311 0.117 Uiso 1 1 calc R . . . .
H18B H 0.702022 0.681834 0.101792 0.117 Uiso 1 1 calc R . . . .
C19 C 0.6817(3) 0.7197(4) 0.3975(12) 0.082(5) Uani 1 1 d . . . . .
C20 C 0.6798(3) 0.7115(4) 0.2435(11) 0.075(4) Uani 1 1 d . . . . .
H20 H 0.687058 0.725248 0.198961 0.089 Uiso 1 1 calc R . . . .
C21 C 0.6473(3) 0.6750(4) 0.2100(11) 0.071(4) Uani 1 1 d . . . . .
C22 C 0.6495(2) 0.7202(4) 0.2781(11) 0.073(4) Uani 1 1 d . . . . .
H22 H 0.642884 0.738256 0.250508 0.087 Uiso 1 1 calc R . . . .
C23 C 0.6325(3) 0.7333(5) 0.4332(14) 0.089(5) Uani 1 1 d . . . . .
H23A H 0.622101 0.749082 0.405058 0.107 Uiso 1 1 calc R . . . .
H23B H 0.641580 0.741058 0.486366 0.107 Uiso 1 1 calc R . . . .
C24 C 0.6008(3) 0.6981(5) 0.2547(12) 0.084(5) Uani 1 1 d . . . . .
H24A H 0.595138 0.718075 0.243336 0.101 Uiso 1 1 calc R . . . .
H24B H 0.593554 0.686442 0.205717 0.101 Uiso 1 1 calc R . . . .
C25 C 0.6152(3) 0.6948(4) 0.5330(11) 0.072(4) Uani 1 1 d . . . . .
C26 C 0.5846(3) 0.7064(4) 0.4197(12) 0.079(4) Uani 1 1 d . . . . .
H26 H 0.574141 0.724606 0.410423 0.095 Uiso 1 1 calc R . . . .
C27 C 0.5724(2) 0.6631(4) 0.3451(12) 0.071(4) Uani 1 1 d . . . . .
C28 C 0.5691(3) 0.6861(4) 0.4856(11) 0.070(4) Uani 1 1 d . . . . .
H28 H 0.552704 0.695550 0.514810 0.084 Uiso 1 1 calc R . . . .
C29 C 0.5859(4) 0.6636(5) 0.6292(13) 0.088(5) Uani 1 1 d . . . . .
H29A H 0.568130 0.670231 0.655976 0.105 Uiso 1 1 calc R . . . .
H29B H 0.601464 0.668162 0.669857 0.105 Uiso 1 1 calc R . . . .
C30 C 0.5412(3) 0.6407(4) 0.4557(15) 0.085(5) Uani 1 1 d . . . . .
H30A H 0.531018 0.633267 0.404032 0.102 Uiso 1 1 calc R . . . .
H30B H 0.527187 0.649611 0.494858 0.102 Uiso 1 1 calc R . . . .
C31 C 0.6051(4) 0.6153(4) 0.6617(10) 0.081(5) Uani 1 1 d . . . . .
C32 C 0.5594(4) 0.6158(5) 0.5948(13) 0.086(5) Uani 1 1 d . . . . .
H32 H 0.542716 0.622089 0.629257 0.103 Uiso 1 1 calc R . . . .
C33 C 0.5590(2) 0.5890(5) 0.4666(9) 0.080(5) Uani 1 1 d . . . . .
C34 C 0.5685(3) 0.5854(4) 0.6178(10) 0.083(5) Uani 1 1 d . . . . .
H34 H 0.554377 0.576425 0.657735 0.100 Uiso 1 1 calc R . . . .
C35 C 0.6072(3) 0.5653(4) 0.7189(9) 0.075(4) Uani 1 1 d . . . . .
H35A H 0.619063 0.574441 0.763946 0.089 Uiso 1 1 calc R . . . .
H35B H 0.591644 0.555352 0.749225 0.089 Uiso 1 1 calc R . . . .
C36 C 0.5713(3) 0.5401(4) 0.5208(11) 0.070(4) Uani 1 1 d . . . . .
H36A H 0.565913 0.535310 0.460032 0.084 Uiso 1 1 calc R . . . .
H36B H 0.558014 0.530318 0.560495 0.084 Uiso 1 1 calc R . . . .
C37 C 0.6505(3) 0.5373(4) 0.6986(9) 0.069(4) Uani 1 1 d . . . . .
C38 C 0.6096(2) 0.5215(4) 0.6248(9) 0.064(3) Uani 1 1 d . . . . .
H38 H 0.594252 0.512350 0.659593 0.076 Uiso 1 1 calc R . . . .
C39 C 0.6175(3) 0.5188(4) 0.4691(10) 0.066(3) Uani 1 1 d . . . . .
C40 C 0.6357(3) 0.5001(3) 0.6077(10) 0.062(3) Uani 1 1 d . . . . .
H40 H 0.630868 0.479918 0.622249 0.075 Uiso 1 1 calc R . . . .
C41 C 0.6833(3) 0.4958(5) 0.6802(10) 0.076(4) Uani 1 1 d . . . . .
H41A H 0.691204 0.502320 0.736515 0.092 Uiso 1 1 calc R . . . .
H41B H 0.678591 0.475334 0.686734 0.092 Uiso 1 1 calc R . . . .
C42 C 0.6564(2) 0.4840(3) 0.4608(11) 0.067(3) Uani 1 1 d . . . . .
H42A H 0.650226 0.484730 0.399093 0.080 Uiso 1 1 calc R . . . .
H42B H 0.652726 0.464587 0.483116 0.080 Uiso 1 1 calc R . . . .
O3BA O 0.6802(3) 0.5232(3) 0.1274(10) 0.098(4) Uani 1 1 d . . . . .
H3BA H 0.694385 0.534345 0.136943 0.147 Uiso 1 1 d R . . . .
H3BB H 0.676634 0.522735 0.071753 0.147 Uiso 1 1 d R . . . .
O21 O 0.6138(6) 0.7131(6) 0.0514(15) 0.168(11) Uani 1 1 d . . . . .
O22 O 0.6619(10) 0.7183(11) 0.027(3) 0.25(3) Uani 1 1 d . . . . .
O23 O 0.6353(6) 0.7539(7) 0.0924(15) 0.155(9) Uani 1 1 d . . . . .
N31 N 0.6400(15) 0.7281(8) 0.058(2) 0.22(3) Uani 1 1 d . . . . .
O25 O 0.7667(4) 0.5778(4) 0.9430(14) 0.131(6) Uani 1 1 d . . . . .
H25A H 0.765387 0.561725 0.970513 0.196 Uiso 1 1 d R . . . .
H25B H 0.766487 0.574775 0.887123 0.196 Uiso 1 1 d R . . . .
O26 O 0.7717(4) 0.6309(3) 1.0201(10) 0.111(5) Uani 1 1 d . . . . .
H26A H 0.762719 0.646147 1.004250 0.166 Uiso 1 1 d R . . . .
H26B H 0.760099 0.617137 1.009880 0.166 Uiso 1 1 d R . . . .
O27 O 0.5730(3) 0.6091(4) -0.1383(15) 0.126(6) Uani 1 1 d . . . . .
H27A H 0.557426 0.612207 -0.166039 0.189 Uiso 1 1 d R . . . .
H27B H 0.572335 0.591177 -0.124629 0.189 Uiso 1 1 d R . . . .
O28 O 0.6356(9) 0.6194(7) -0.101(2) 0.124(12) Uani 0.5 1 d . . . . .
H28A H 0.650917 0.609732 -0.094144 0.186 Uiso 0.5 1 d R . . . .
H28B H 0.632367 0.621462 -0.156944 0.186 Uiso 0.5 1 d R . . . .
O29 O 0.5840(5) 0.6739(5) -0.132(3) 0.118(12) Uani 0.5 1 d . . . . .
H29C H 0.601094 0.674712 -0.151960 0.178 Uiso 0.5 1 d R . . . .
H29D H 0.579964 0.655932 -0.132090 0.178 Uiso 0.5 1 d R . . . .
O30 O 0.5991(5) 0.6420(8) 0.0389(17) 0.108(10) Uani 0.5 1 d . . . . .
H30C H 0.610311 0.645507 0.082412 0.162 Uiso 0.5 1 d R . . . .
H30D H 0.610031 0.635437 -0.001728 0.162 Uiso 0.5 1 d R . . . .
O31 O 0.6846(6) 0.5830(6) -0.041(2) 0.099(8) Uani 0.5 1 d . . . . .
H31A H 0.695957 0.580246 0.002232 0.149 Uiso 0.5 1 d R . . . .
H31B H 0.693227 0.592316 -0.082178 0.149 Uiso 0.5 1 d R . . . .
O32 O 0.6741(5) 0.5149(5) -0.0712(12) 0.078(7) Uani 0.5 1 d . . . . .
H32A H 0.682828 0.530718 -0.060722 0.117 Uiso 0.5 1 d R . . . .
H32B H 0.666218 0.517508 -0.121702 0.117 Uiso 0.5 1 d R . . . .
O33 O 0.7679(8) 0.7176(11) 0.534(3) 0.090(13) Uani 0.3 1 d . . . A 2
H33A H 0.768901 0.719975 0.590119 0.135 Uiso 0.3 1 d R . . A 2
H33B H 0.774251 0.732655 0.507809 0.135 Uiso 0.3 1 d R . . A 2
O34 O 0.7520(12) 0.7279(12) 0.586(4) 0.114(18) Uani 0.3 1 d . . . B 1
H34A H 0.752352 0.717266 0.631934 0.172 Uiso 0.3 1 d R . . B 1
H34B H 0.752352 0.717266 0.539364 0.172 Uiso 0.3 1 d R . . B 1

loop_
_atom_site_aniso_label
_atom_site_aniso_U_11
_atom_site_aniso_U_22
_atom_site_aniso_U_33
_atom_site_aniso_U_23
_atom_site_aniso_U_13
_atom_site_aniso_U_12
Zn1 0.197(5) 0.088(2) 0.0404(15) 0.000 0.000 0.015(2)
O15 0.28(3) 0.118(14) 0.081(10) -0.041(9) -0.092(13) 0.063(15)
O16 0.075(7) 0.122(10) 0.061(6) -0.018(6) 0.002(5) -0.005(6)
O17 0.208(19) 0.083(9) 0.099(10) 0.000(7) 0.094(12) 0.003(9)
O18 0.117(13) 0.138(16) 0.030(6) 0.000 0.000 0.044(11)
O19 0.044(4) 0.147(11) 0.070(6) -0.017(6) 0.012(4) -0.034(5)
O20 0.059(5) 0.159(12) 0.053(6) -0.020(6) 0.009(4) -0.017(6)
N29 0.029(4) 0.081(8) 0.059(6) -0.007(5) 0.003(3) 0.005(4)
N30 0.028(4) 0.092(8) 0.062(6) 0.002(5) -0.001(4) 0.007(4)
C43 0.073(9) 0.141(18) 0.042(8) -0.015(8) -0.019(6) 0.024(9)
C44 0.038(6) 0.107(12) 0.087(11) -0.015(8) -0.023(6) 0.007(6)
C45 0.063(8) 0.133(16) 0.065(9) -0.015(9) -0.003(6) 0.012(9)
C46 0.056(7) 0.143(15) 0.041(7) -0.014(7) -0.009(5) -0.001(8)
C47 0.038(5) 0.097(10) 0.061(8) -0.007(6) -0.009(5) 0.011(5)
C48 0.058(7) 0.105(12) 0.061(8) -0.013(7) 0.010(6) -0.018(7)
C49 0.064(8) 0.125(15) 0.051(8) -0.013(7) -0.008(6) -0.022(8)
C50 0.052(7) 0.092(11) 0.081(10) -0.010(8) -0.024(7) 0.012(6)
C51 0.061(7) 0.074(9) 0.081(10) 0.000(7) -0.015(6) 0.003(6)
C52 0.039(5) 0.079(9) 0.055(7) -0.006(5) -0.007(4) 0.015(5)
C53 0.075(9) 0.078(10) 0.071(9) -0.008(7) -0.003(7) 0.006(7)
C54 0.056(7) 0.105(13) 0.057(8) 0.002(7) -0.012(5) 0.011(7)
C55 0.037(5) 0.082(9) 0.053(6) -0.008(5) 0.004(4) -0.003(5)
C56 0.044(6) 0.094(11) 0.079(9) -0.008(7) -0.001(6) 0.009(6)
C57 0.042(6) 0.109(12) 0.058(7) -0.005(7) -0.008(5) 0.013(6)
C58 0.045(6) 0.092(10) 0.086(10) -0.022(8) -0.025(6) 0.025(6)
C59 0.042(6) 0.088(10) 0.090(10) -0.012(8) -0.022(6) 0.009(6)
C60 0.035(5) 0.068(7) 0.054(6) -0.014(5) -0.011(4) 0.001(4)
C61 0.046(7) 0.132(15) 0.072(9) -0.027(9) 0.014(6) -0.005(7)
C62 0.033(5) 0.106(11) 0.062(7) -0.012(7) 0.003(5) -0.012(5)
C63 0.023(4) 0.078(8) 0.078(8) 0.012(6) 0.015(4) 0.006(4)
C64 0.028(5) 0.136(14) 0.055(7) -0.002(7) 0.020(4) -0.015(6)
C65 0.037(5) 0.139(15) 0.061(8) -0.012(8) -0.002(5) -0.006(7)
C66 0.035(5) 0.101(11) 0.062(8) -0.008(7) 0.014(5) -0.001(5)
O1 0.098(9) 0.120(11) 0.077(8) 0.016(7) -0.012(6) -0.035(7)
O2 0.063(6) 0.131(11) 0.079(9) 0.038(7) -0.022(5) -0.031(6)
O3 0.039(5) 0.183(15) 0.093(9) 0.052(9) 0.000(5) -0.007(6)
O4 0.057(6) 0.160(14) 0.095(10) -0.001(8) 0.007(6) 0.011(7)
O5 0.081(7) 0.080(8) 0.103(9) -0.027(6) -0.016(6) 0.014(5)
O6 0.096(8) 0.119(11) 0.074(7) -0.021(6) 0.012(6) -0.024(7)
O7 0.089(8) 0.116(10) 0.073(7) -0.015(6) -0.018(6) -0.017(7)
O8 0.049(4) 0.109(8) 0.050(5) -0.011(4) -0.008(4) 0.009(4)
O9 0.063(6) 0.178(14) 0.052(6) 0.014(7) 0.014(5) 0.040(7)
O10 0.077(8) 0.133(13) 0.093(9) 0.021(8) 0.031(7) 0.028(8)
O11 0.059(6) 0.099(10) 0.116(10) 0.015(7) 0.013(6) 0.010(6)
O12 0.048(5) 0.101(8) 0.084(7) -0.008(6) 0.010(4) 0.005(5)
O13 0.034(4) 0.139(11) 0.077(7) -0.001(6) -0.002(4) -0.007(5)
O14 0.043(4) 0.122(9) 0.065(7) -0.018(5) -0.005(4) 0.009(4)
N1 0.055(6) 0.103(10) 0.049(6) 0.009(5) -0.007(4) -0.028(6)
N2 0.034(4) 0.102(9) 0.062(6) -0.005(5) 0.005(4) -0.013(5)
N3 0.031(4) 0.101(9) 0.083(8) 0.002(6) 0.007(5) -0.003(5)
N4 0.047(6) 0.132(13) 0.070(8) 0.013(7) -0.003(5) -0.028(6)
N5 0.067(7) 0.122(14) 0.085(10) 0.043(9) -0.008(6) -0.020(7)
N6 0.050(6) 0.129(13) 0.078(9) 0.032(8) -0.013(5) -0.013(7)
N7 0.070(8) 0.159(17) 0.078(9) 0.041(10) 0.031(7) 0.032(10)
N8 0.037(4) 0.127(10) 0.093(7) 0.043(6) 0.000(4) -0.003(4)
N9 0.044(3) 0.150(9) 0.087(6) 0.045(5) 0.022(3) 0.023(4)
N10 0.044(4) 0.151(9) 0.086(6) 0.044(5) 0.024(3) 0.024(4)
N11 0.066(8) 0.114(12) 0.078(9) 0.031(8) 0.023(6) 0.017(7)
N12 0.039(5) 0.166(16) 0.090(10) 0.054(10) 0.016(6) 0.029(7)
N13 0.031(5) 0.140(12) 0.060(7) 0.011(6) 0.004(4) 0.004(5)
N14 0.048(6) 0.108(13) 0.112(11) 0.028(9) 0.019(6) 0.020(6)
N15 0.032(5) 0.094(9) 0.092(8) 0.014(7) 0.002(5) 0.007(5)
N16 0.029(4) 0.090(9) 0.094(9) 0.001(6) 0.010(5) 0.005(4)
N17 0.027(4) 0.123(12) 0.102(10) 0.002(8) 0.004(5) 0.001(5)
N18 0.034(5) 0.091(9) 0.112(11) 0.020(7) -0.006(5) 0.002(5)
N19 0.042(5) 0.111(11) 0.070(7) -0.004(6) 0.005(5) -0.010(5)
N20 0.054(6) 0.097(10) 0.095(10) 0.001(7) 0.006(6) -0.001(6)
N21 0.075(8) 0.079(9) 0.080(8) -0.006(6) 0.016(6) 0.019(6)
N22 0.059(7) 0.086(10) 0.100(10) 0.016(8) 0.002(6) 0.003(6)
N23 0.054(6) 0.113(11) 0.045(6) -0.007(6) 0.001(4) 0.005(6)
N24 0.071(7) 0.077(9) 0.076(8) -0.003(6) 0.004(6) -0.008(6)
N25 0.085(8) 0.080(9) 0.052(6) -0.010(5) 0.005(5) -0.001(6)
N26 0.045(5) 0.094(9) 0.059(6) -0.013(5) 0.003(4) 0.003(5)
N27 0.042(5) 0.098(9) 0.056(6) -0.007(5) -0.009(4) 0.002(5)
N28 0.045(5) 0.103(10) 0.061(6) -0.009(6) -0.003(4) -0.005(5)
C1 0.051(7) 0.098(12) 0.078(10) 0.025(8) -0.009(6) -0.015(7)
C2 0.032(5) 0.102(11) 0.080(9) 0.007(7) 0.012(5) -0.011(6)
C3 0.041(6) 0.070(9) 0.099(11) 0.000(7) 0.016(6) 0.006(5)
C4 0.038(6) 0.135(15) 0.063(8) 0.007(8) -0.003(5) -0.020(7)
C5 0.051(7) 0.115(14) 0.091(11) 0.041(10) -0.030(7) -0.024(7)
C6 0.050(6) 0.140(17) 0.064(9) 0.021(9) 0.006(6) 0.012(8)
C7 0.063(9) 0.14(2) 0.108(17) 0.075(15) -0.035(10) -0.044(11)
C8 0.036(6) 0.130(16) 0.116(14) 0.060(12) -0.006(7) -0.016(7)
C9 0.036(6) 0.138(16) 0.074(10) 0.021(9) 0.010(6) 0.007(7)
C10 0.037(4) 0.127(10) 0.094(7) 0.043(6) 0.001(4) -0.003(4)
C11 0.053(7) 0.123(16) 0.115(14) 0.060(12) -0.022(8) -0.024(8)
C12 0.114(15) 0.122(17) 0.091(13) 0.028(11) 0.055(11) 0.051(13)
C13 0.032(5) 0.168(17) 0.048(8) 0.039(8) 0.015(5) -0.010(7)
C14 0.044(3) 0.151(9) 0.087(6) 0.044(5) 0.023(3) 0.024(4)
C15 0.074(10) 0.124(17) 0.090(13) 0.024(11) 0.043(10) 0.027(11)
C16 0.047(7) 0.157(18) 0.094(12) 0.062(12) 0.044(8) 0.041(9)
C17 0.037(6) 0.128(15) 0.078(9) 0.025(9) 0.006(6) 0.007(7)
C18 0.065(8) 0.123(16) 0.104(14) 0.040(12) 0.016(9) 0.017(9)
C19 0.039(6) 0.123(14) 0.084(11) 0.012(9) 0.013(7) 0.015(7)
C20 0.052(7) 0.096(12) 0.076(9) 0.033(8) 0.010(6) 0.011(7)
C21 0.051(7) 0.085(11) 0.078(9) 0.021(8) 0.009(6) 0.008(7)
C22 0.029(5) 0.107(12) 0.081(9) 0.016(8) -0.009(5) 0.010(6)
C23 0.038(6) 0.117(15) 0.112(13) -0.006(10) 0.016(7) -0.006(7)
C24 0.031(5) 0.134(15) 0.087(10) 0.037(10) -0.013(6) 0.005(6)
C25 0.046(6) 0.097(12) 0.074(9) -0.016(8) -0.006(6) 0.004(6)
C26 0.040(6) 0.108(13) 0.088(10) 0.004(9) 0.018(6) -0.005(6)
C27 0.030(5) 0.095(11) 0.089(10) 0.008(8) 0.000(5) 0.008(6)
C28 0.050(6) 0.082(10) 0.078(9) 0.001(7) 0.014(6) -0.002(6)
C29 0.077(9) 0.107(14) 0.079(10) -0.031(9) -0.004(8) 0.027(9)
C30 0.038(6) 0.099(12) 0.119(13) -0.003(10) 0.000(7) 0.010(6)
C31 0.081(10) 0.105(14) 0.056(8) -0.012(7) 0.015(7) 0.014(9)
C32 0.069(9) 0.102(14) 0.086(11) 0.001(9) 0.030(8) 0.015(8)
C33 0.023(5) 0.161(18) 0.056(8) 0.019(8) -0.006(4) -0.003(6)
C34 0.064(8) 0.125(14) 0.060(8) -0.004(8) 0.038(7) 0.002(8)
C35 0.073(8) 0.103(12) 0.048(7) -0.009(7) 0.008(6) -0.017(7)
C36 0.050(6) 0.083(10) 0.077(9) -0.010(7) 0.008(6) 0.002(6)
C37 0.053(7) 0.098(11) 0.055(7) -0.001(7) -0.015(5) 0.003(6)
C38 0.037(5) 0.096(10) 0.057(7) -0.001(6) 0.011(5) -0.011(5)
C39 0.042(6) 0.090(10) 0.065(9) -0.021(7) 0.001(5) -0.002(5)
C40 0.060(7) 0.053(7) 0.073(8) 0.002(6) 0.001(6) -0.010(5)
C41 0.043(6) 0.123(14) 0.063(8) 0.005(7) -0.006(5) -0.015(7)
C42 0.029(5) 0.083(10) 0.088(9) -0.014(7) 0.001(5) 0.004(5)
O3BA 0.094(8) 0.110(11) 0.090(8) -0.007(7) -0.012(7) -0.005(7)
O21 0.19(2) 0.17(2) 0.143(17) 0.063(15) -0.099(17) -0.028(17)
O22 0.28(4) 0.30(6) 0.17(3) -0.07(3) -0.13(3) 0.12(4)
O23 0.18(2) 0.17(2) 0.120(15) 0.042(14) -0.055(14) -0.023(16)
N31 0.43(8) 0.11(2) 0.11(2) 0.07(2) -0.11(3) -0.07(3)
O25 0.130(13) 0.117(13) 0.145(15) -0.001(11) 0.012(11) -0.043(10)
O26 0.163(15) 0.081(9) 0.088(9) -0.004(6) -0.001(8) -0.029(8)
O27 0.074(7) 0.108(12) 0.196(18) -0.002(11) 0.040(10) -0.002(7)
O28 0.16(3) 0.09(2) 0.12(2) 0.018(16) -0.04(2) -0.050(19)
O29 0.071(13) 0.058(13) 0.23(4) 0.028(17) 0.048(19) -0.002(10)
O30 0.062(12) 0.19(3) 0.078(15) -0.019(16) -0.020(11) 0.048(15)
O31 0.091(16) 0.095(18) 0.111(19) -0.006(14) -0.045(14) -0.014(13)
O32 0.096(14) 0.088(14) 0.049(10) 0.029(9) 0.043(9) 0.045(11)
O33 0.07(2) 0.13(3) 0.07(2) -0.05(2) 0.017(16) -0.05(2)
O34 0.13(4) 0.11(4) 0.10(3) -0.02(3) -0.06(3) 0.04(3)

loop_
_atom_type_symbol
_atom_type_description
_atom_type_scat_dispersion_real
_atom_type_scat_dispersion_imag
_atom_type_scat_source
C C 0.0181 0.0091 'International Tables Vol C Tables 4.2.6.8 and 6.1.1.4'
H H 0.0000 0.0000 'International Tables Vol C Tables 4.2.6.8 and 6.1.1.4'
N N 0.0311 0.0180 'International Tables Vol C Tables 4.2.6.8 and 6.1.1.4'
O O 0.0492 0.0322 'International Tables Vol C Tables 4.2.6.8 and 6.1.1.4'
Zn Zn -1.5491 0.6778 'International Tables Vol C Tables 4.2.6.8 and 6.1.1.4'

loop_
_geom_angle_atom_site_label_1
_geom_angle_atom_site_label_2
_geom_angle_atom_site_label_3
_geom_angle
_geom_angle_site_symmetry_1
_geom_angle_site_symmetry_3
O15 Zn1 O15 101.9(15) . 14_665
O15 Zn1 O17 89.8(9) . 14_665
H33Ab O33b H33B 109.4 . .
H34Aa O34a H34B 109.4 . .
O15 Zn1 O17 96.6(9) . .
O15 Zn1 O17 89.8(9) 14_665 .
O15 Zn1 O17 96.6(9) 14_665 14_665
O15 Zn1 O18 129.1(7) 14_665 .
O15 Zn1 O18 129.1(7) . .
O17 Zn1 O17 169.7(8) . 14_665
O18 Zn1 O17 84.9(4) . .
O18 Zn1 O17 84.9(4) . 14_665
C43 O15 Zn1 130.0(11) . .
Zn1 O17 H17C 108.8 . .
Zn1 O17 H17D 108.6 . .
H17C O17 H17D 104.5 . .
Zn1 O18 H18C 109.4 . .
Zn1 O18 H18D 109.5 . .
H18C O18 H18D 104.5 . .
C50 N29 C47 114.2(13) . .
C54 N29 C47 121.2(12) . .
C54 N29 C50 124.4(12) . .
C57 N30 C58 118.0(11) . .
C57 N30 C60 118.9(9) . .
C58 N30 C60 122.3(12) . .
O15 C43 O16 119.4(15) . .
O15 C43 C44 120.4(14) . .
O16 C43 C44 119(2) . .
C45 C44 C43 121.1(17) . .
C49 C44 C43 116.9(17) . .
C49 C44 C45 121.7(15) . .
C44 C45 H45 120.5 . .
C46 C45 C44 119.0(18) . .
C46 C45 H45 120.5 . .
C45 C46 H46 121.0 . .
C45 C46 C47 117.9(18) . .
C47 C46 H46 121.0 . .
C46 C47 N29 117.9(13) . .
C48 C47 N29 117.5(13) . .
C48 C47 C46 124.4(14) . .
C47 C48 H48 122.4 . .
C47 C48 C49 115.2(14) . .
C49 C48 H48 122.4 . .
C44 C49 C48 121.4(17) . .
C44 C49 H49 119.3 . .
C48 C49 H49 119.3 . .
N29 C50 H50 120.8 . .
N29 C50 C51 118.4(16) . .
C51 C50 H50 120.8 . .
C50 C51 H51 120.8 . .
C52 C51 C50 118.5(14) . .
C52 C51 H51 120.8 . .
C51 C52 C55 116.6(12) . .
C53 C52 C51 119.7(13) . .
C53 C52 C55 123.7(15) . .
C52 C53 H53 120.1 . .
C52 C53 C54 119.8(17) . .
C54 C53 H53 120.1 . .
N29 C54 C53 119.1(14) . .
N29 C54 H54 120.5 . .
C53 C54 H54 120.5 . .
C56 C55 C52 120.4(12) . .
C59 C55 C52 121.6(11) . .
C59 C55 C56 117.8(12) . .
C55 C56 H56 120.3 . .
C57 C56 C55 119.4(14) . .
C57 C56 H56 120.3 . .
N30 C57 C56 122.0(11) . .
N30 C57 H57 119.0 . .
C56 C57 H57 119.0 . .
N30 C58 H58 119.2 . .
C59 C58 N30 121.6(14) . .
C59 C58 H58 119.2 . .
C55 C59 C58 120.4(12) . .
C55 C59 H59 119.8 . .
C58 C59 H59 119.8 . .
C61 C60 N30 120.0(12) . .
C61 C60 C65 123.8(12) . .
C65 C60 N30 115.4(10) . .
C60 C61 H61 120.7 . .
C60 C61 C62 118.6(13) . .
C62 C61 H61 120.7 . .
C61 C62 H62 119.6 . .
C61 C62 C63 120.8(12) . .
C63 C62 H62 119.6 . .
C62 C63 C64 119.8(12) . .
C62 C63 C66 120.2(10) . .
C64 C63 C66 119.8(12) . .
C63 C64 H64 120.7 . .
C63 C64 C65 118.5(12) . .
C65 C64 H64 120.7 . .
C60 C65 C64 117.1(12) . .
C60 C65 H65 121.5 . .
C64 C65 H65 121.5 . .
O19 C66 C63 117.9(13) . .
O20 C66 O19 122.7(13) . .
O20 C66 C63 118.9(13) . .
C1 N1 C2 111.8(13) . .
C1 N1 C41 122.5(15) . .
C2 N1 C41 125.5(12) . .
C2 N2 C42 126.6(12) . .
C3 N2 C2 113.3(10) . .
C3 N2 C42 117.2(12) . .
C3 N3 C4 113.6(11) . .
C3 N3 C6 119.5(13) . .
C4 N3 C6 126.5(11) . .
C1 N4 C4 111.1(12) . .
C1 N4 C5 125.4(16) . .
C5 N4 C4 119.1(16) . .
C7 N5 C5 121.7(19) . .
C7 N5 C8 116.7(16) . .
C8 N5 C5 121.5(19) . .
C6 N6 C8 125.6(14) . .
C6 N6 C9 120.2(16) . .
C9 N6 C8 112.9(15) . .
C9 N7 C10 118.7(15) . .
C9 N7 C12 125(2) . .
C10 N7 C12 117(2) . .
C7 N8 C10 109(2) . .
C11 N8 C7 123(2) . .
C11 N8 C10 124.9(15) . .
C11 N9 C14 120.5(18) . .
C13 N9 C11 126.1(19) . .
C13 N9 C14 111.1(14) . .
C12 N10 C14 115.6(17) . .
C15 N10 C12 130(2) . .
C15 N10 C14 110.6(18) . .
C15 N11 C18 113.8(19) . .
C16 N11 C15 113.1(16) . .
C16 N11 C18 127.7(18) . .
C13 N12 C16 113.8(17) . .
C13 N12 C17 122.3(19) . .
C17 N12 C16 123.8(13) . .
C19 N13 C17 120.1(14) . .
C19 N13 C20 115.1(11) . .
C20 N13 C17 123.2(12) . .
C20 N14 C18 126.4(15) . .
C21 N14 C18 115.5(19) . .
C21 N14 C20 115.7(14) . .
C21 N15 C22 110.8(11) . .
C21 N15 C24 124.0(16) . .
C22 N15 C24 123.4(14) . .
C19 N16 C22 111.6(12) . .
C19 N16 C23 124.8(15) . .
C23 N16 C22 123.3(13) . .
C25 N17 C23 122.8(14) . .
C25 N17 C26 111.9(14) . .
C26 N17 C23 124.9(16) . .
C24 N18 C26 125.7(15) . .
C27 N18 C24 125.7(17) . .
C27 N18 C26 108.4(14) . .
C27 N19 C28 111.8(13) . .
C30 N19 C27 125.5(16) . .
C30 N19 C28 122.7(14) . .
C25 N20 C29 119.2(15) . .
C28 N20 C25 112.6(15) . .
C28 N20 C29 125.0(13) . .
C31 N21 C29 116.5(15) . .
C31 N21 C32 111.9(16) . .
C32 N21 C29 126.0(14) . .
C32 N22 C30 124.4(17) . .
C33 N22 C30 125.6(16) . .
C33 N22 C32 109.0(14) . .
C33 N23 C34 109.8(15) . .
C33 N23 C36 122.6(14) . .
C36 N23 C34 125.8(14) . .
C31 N24 C34 112.9(15) . .
C31 N24 C35 121.6(14) . .
C34 N24 C35 123.7(14) . .
C35 N25 C38 120.0(13) . .
C37 N25 C35 123.1(13) . .
C37 N25 C38 111.3(13) . .
C38 N26 C36 121.8(11) . .
C39 N26 C36 121.3(12) . .
C39 N26 C38 114.5(12) . .
C39 N27 C40 113.1(11) . .
C39 N27 C42 118.1(11) . .
C42 N27 C40 120.9(13) . .
C37 N28 C40 112.6(12) . .
C37 N28 C41 125.8(12) . .
C40 N28 C41 121.6(14) . .
O1 C1 N1 125.8(16) . .
O1 C1 N4 125.0(14) . .
N4 C1 N1 109.0(17) . .
N1 C2 N2 116.4(14) . .
N1 C2 H2 111.0 . .
N1 C2 C4 103.3(12) . .
N2 C2 H2 111.0 . .
N2 C2 C4 103.3(11) . .
C4 C2 H2 111.0 . .
O8 C3 N2 127.2(11) . .
O8 C3 N3 126.6(13) . .
N2 C3 N3 106.0(13) . .
N3 C4 N4 114.5(16) . .
N3 C4 C2 101.5(10) . .
N3 C4 H4 112.8 . .
N4 C4 C2 101.3(13) . .
N4 C4 H4 112.8 . .
C2 C4 H4 112.8 . .
N4 C5 N5 112.1(12) . .
N4 C5 H5A 109.2 . .
N4 C5 H5B 109.2 . .
N5 C5 H5A 109.2 . .
N5 C5 H5B 109.2 . .
H5A C5 H5B 107.9 . .
N3 C6 H6A 108.6 . .
N3 C6 H6B 108.6 . .
N6 C6 N3 114.5(17) . .
N6 C6 H6A 108.6 . .
N6 C6 H6B 108.6 . .
H6A C6 H6B 107.6 . .
O2 C7 N5 127.4(15) . .
O2 C7 N8 124(2) . .
N5 C7 N8 108(2) . .
N5 C8 N6 113.7(12) . .
N5 C8 H8 112.8 . .
N5 C8 C10 101.2(18) . .
N6 C8 H8 112.8 . .
N6 C8 C10 102.7(13) . .
C10 C8 H8 112.8 . .
O9 C9 N6 126(2) . .
O9 C9 N7 129.0(18) . .
N7 C9 N6 104.3(15) . .
N7 C10 N8 117.8(13) . .
N7 C10 C8 100.7(16) . .
N7 C10 H10 110.9 . .
N8 C10 C8 105.0(14) . .
N8 C10 H10 110.9 . .
C8 C10 H10 110.9 . .
N8 C11 N9 118.1(16) . .
N8 C11 H11A 107.8 . .
N8 C11 H11B 107.8 . .
N9 C11 H11A 107.8 . .
N9 C11 H11B 107.8 . .
H11A C11 H11B 107.1 . .
N7 C12 H12A 108.3 . .
N7 C12 H12B 108.3 . .
N10 C12 N7 116.1(14) . .
N10 C12 H12A 108.3 . .
N10 C12 H12B 108.3 . .
H12A C12 H12B 107.4 . .
O3 C13 N9 123.6(16) . .
O3 C13 N12 127(2) . .
N12 C13 N9 109.9(15) . .
N9 C14 N10 115.7(16) . .
N9 C14 H14 111.8 . .
N9 C14 C16 103.8(16) . .
N10 C14 H14 111.8 . .
N10 C14 C16 101.2(15) . .
C16 C14 H14 111.8 . .
O10 C15 N10 120(2) . .
O10 C15 N11 132.6(19) . .
N10 C15 N11 107(2) . .
N11 C16 N12 115.0(11) . .
N11 C16 C14 105.7(19) . .
N11 C16 H16 111.9 . .
N12 C16 C14 99.7(14) . .
N12 C16 H16 111.9 . .
C14 C16 H16 111.9 . .
N12 C17 H17A 109.1 . .
N12 C17 H17B 109.1 . .
N13 C17 N12 112.5(15) . .
N13 C17 H17A 109.1 . .
N13 C17 H17B 109.1 . .
H17A C17 H17B 107.8 . .
N11 C18 N14 112.3(18) . .
N11 C18 H18A 109.1 . .
N11 C18 H18B 109.1 . .
N14 C18 H18A 109.1 . .
N14 C18 H18B 109.1 . .
H18A C18 H18B 107.9 . .
O4 C19 N13 126.4(13) . .
O4 C19 N16 125.5(15) . .
N16 C19 N13 108.0(15) . .
N13 C20 H20 112.2 . .
N13 C20 C22 102.0(12) . .
N14 C20 N13 115.0(14) . .
N14 C20 H20 112.2 . .
N14 C20 C22 102.5(13) . .
C22 C20 H20 112.2 . .
O11 C21 N14 130.9(16) . .
O11 C21 N15 122.8(13) . .
N14 C21 N15 106.3(16) . .
N15 C22 N16 115.1(13) . .
N15 C22 C20 104.7(14) . .
N15 C22 H22 111.1 . .
N16 C22 C20 103.2(10) . .
N16 C22 H22 111.1 . .
C20 C22 H22 111.1 . .
N16 C23 N17 115.4(17) . .
N16 C23 H23A 108.4 . .
N16 C23 H23B 108.4 . .
N17 C23 H23A 108.4 . .
N17 C23 H23B 108.4 . .
H23A C23 H23B 107.5 . .
N15 C24 H24A 108.3 . .
N15 C24 H24B 108.3 . .
N18 C24 N15 115.8(11) . .
N18 C24 H24A 108.3 . .
N18 C24 H24B 108.3 . .
H24A C24 H24B 107.4 . .
O5 C25 N17 127.5(16) . .
O5 C25 N20 124.5(18) . .
N17 C25 N20 107.9(13) . .
N17 C26 N18 111.7(12) . .
N17 C26 H26 112.0 . .
N17 C26 C28 103.6(14) . .
N18 C26 H26 112.0 . .
N18 C26 C28 104.8(14) . .
C28 C26 H26 112.0 . .
O12 C27 N18 122.0(16) . .
O12 C27 N19 126.7(16) . .
N19 C27 N18 111.3(16) . .
N19 C28 C26 102.8(13) . .
N19 C28 H28 112.6 . .
N20 C28 N19 112.3(14) . .
N20 C28 C26 103.0(12) . .
N20 C28 H28 112.6 . .
C26 C28 H28 112.6 . .
N20 C29 N21 110.8(14) . .
N20 C29 H29A 109.5 . .
N20 C29 H29B 109.5 . .
N21 C29 H29A 109.5 . .
N21 C29 H29B 109.5 . .
H29A C29 H29B 108.1 . .
N19 C30 N22 113.8(12) . .
N19 C30 H30A 108.8 . .
N19 C30 H30B 108.8 . .
N22 C30 H30A 108.8 . .
N22 C30 H30B 108.8 . .
H30A C30 H30B 107.7 . .
O6 C31 N21 124.1(19) . .
O6 C31 N24 130.0(18) . .
N24 C31 N21 105.9(15) . .
N21 C32 H32 112.3 . .
N21 C32 C34 102.2(15) . .
N22 C32 N21 109.9(14) . .
N22 C32 H32 112.3 . .
N22 C32 C34 107.4(16) . .
C34 C32 H32 112.3 . .
O13 C33 N22 125.1(16) . .
O13 C33 N23 125(2) . .
N23 C33 N22 109.6(14) . .
N23 C34 C32 104.0(15) . .
N23 C34 H34 110.2 . .
N24 C34 N23 115.9(12) . .
N24 C34 C32 106.0(16) . .
N24 C34 H34 110.2 . .
C32 C34 H34 110.2 . .
N24 C35 H35A 108.8 . .
N24 C35 H35B 108.8 . .
N25 C35 N24 113.7(12) . .
N25 C35 H35A 108.8 . .
N25 C35 H35B 108.8 . .
H35A C35 H35B 107.7 . .
N23 C36 N26 112.7(12) . .
N23 C36 H36A 109.1 . .
N23 C36 H36B 109.1 . .
N26 C36 H36A 109.1 . .
N26 C36 H36B 109.1 . .
H36A C36 H36B 107.8 . .
O7 C37 N25 125.2(16) . .
O7 C37 N28 124.7(14) . .
N28 C37 N25 110.0(12) . .
N25 C38 H38 112.2 . .
N25 C38 C40 101.4(10) . .
N26 C38 N25 114.0(13) . .
N26 C38 H38 112.2 . .
N26 C38 C40 104.1(11) . .
C40 C38 H38 112.2 . .
O14 C39 N26 126.5(14) . .
O14 C39 N27 127.9(12) . .
N26 C39 N27 105.5(12) . .
N27 C40 C38 100.9(11) . .
N27 C40 H40 112.2 . .
N28 C40 N27 115.4(11) . .
N28 C40 C38 103.0(12) . .
N28 C40 H40 112.2 . .
C38 C40 H40 112.2 . .
N1 C41 N28 115.4(14) . .
N1 C41 H41A 108.4 . .
N1 C41 H41B 108.4 . .
N28 C41 H41A 108.4 . .
N28 C41 H41B 108.4 . .
H41A C41 H41B 107.5 . .
N2 C42 H42A 109.3 . .
N2 C42 H42B 109.3 . .
N27 C42 N2 111.8(11) . .
N27 C42 H42A 109.3 . .
N27 C42 H42B 109.3 . .
H42A C42 H42B 107.9 . .
H3BA O3BA H3BB 109.5 . .
O22 N31 O21 121(5) . .
O22 N31 O23 129(5) . .
O23 N31 O21 109(6) . .
H25A O25 H25B 109.4 . .
H26A O26 H26B 104.6 . .
H27A O27 H27B 104.5 . .
H28A O28 H28B 109.4 . .
H29C O29 H29D 104.4 . .
H30C O30 H30D 104.5 . .
H31A O31 H31B 109.4 . .
H32A O32 H32B 104.5 . .

loop_
_geom_bond_atom_site_label_1
_geom_bond_atom_site_label_2
_geom_bond_distance
_geom_bond_site_symmetry_2
Zn1 O15 1.890(16) .
Zn1 O15 1.890(16) 14_665
Zn1 O17 2.19(2) .
Zn1 O17 2.19(2) 14_665
Zn1 O18 1.979(13) .
O33b H33A 0.8499 .
O33b H33B 0.8505 .
O34a H34A 0.8503 .
O34a H34B 0.8501 .
O15 C43 1.25(3) .
O16 C43 1.28(2) .
O17 H17C 0.8500 .
O17 H17D 0.8497 .
O18 H18C 0.8500 .
O18 H18D 0.8497 .
O19 C66 1.282(19) .
O20 C66 1.25(2) .
N29 C47 1.491(17) .
N29 C50 1.33(2) .
N29 C54 1.30(2) .
N30 C57 1.337(19) .
N30 C58 1.372(15) .
N30 C60 1.469(15) .
C43 C44 1.51(2) .
C44 C45 1.40(3) .
C44 C49 1.34(3) .
C45 H45 0.9300 .
C45 C46 1.38(2) .
C46 H46 0.9300 .
C46 C47 1.40(2) .
C47 C48 1.37(2) .
C48 H48 0.9300 .
C48 C49 1.43(2) .
C49 H49 0.9300 .
C50 H50 0.9300 .
C50 C51 1.41(2) .
C51 H51 0.9300 .
C51 C52 1.41(2) .
C52 C53 1.33(2) .
C52 C55 1.472(17) .
C53 H53 0.9300 .
C53 C54 1.43(2) .
C54 H54 0.9300 .
C55 C56 1.416(18) .
C55 C59 1.36(2) .
C56 H56 0.9300 .
C56 C57 1.35(2) .
C57 H57 0.9300 .
C58 H58 0.9300 .
C58 C59 1.36(2) .
C59 H59 0.9300 .
C60 C61 1.337(19) .
C60 C65 1.37(2) .
C61 H61 0.9300 .
C61 C62 1.36(2) .
C62 H62 0.9300 .
C62 C63 1.373(19) .
C63 C64 1.394(14) .
C63 C66 1.50(2) .
C64 H64 0.9300 .
C64 C65 1.41(2) .
C65 H65 0.9300 .
O1 C1 1.26(3) .
O2 C7 1.24(3) .
O3 C13 1.21(2) .
O4 C19 1.19(2) .
O5 C25 1.230(18) .
O6 C31 1.25(2) .
O7 C37 1.238(19) .
O8 C3 1.23(2) .
O9 C9 1.19(2) .
O10 C15 1.23(3) .
O11 C21 1.22(2) .
O12 C27 1.19(2) .
O13 C33 1.226(19) .
O14 C39 1.185(19) .
N1 C1 1.37(2) .
N1 C2 1.40(2) .
N1 C41 1.419(18) .
N2 C2 1.419(19) .
N2 C3 1.385(19) .
N2 C42 1.472(14) .
N3 C3 1.393(17) .
N3 C4 1.43(2) .
N3 C6 1.471(19) .
N4 C1 1.37(2) .
N4 C4 1.45(3) .
N4 C5 1.419(18) .
N5 C5 1.48(2) .
N5 C7 1.38(4) .
N5 C8 1.42(3) .
N6 C6 1.38(3) .
N6 C8 1.46(2) .
N6 C9 1.42(2) .
N7 C9 1.36(3) .
N7 C10 1.42(3) .
N7 C12 1.48(3) .
N8 C7 1.43(2) .
N8 C10 1.49(3) .
N8 C11 1.33(3) .
N9 C11 1.41(2) .
N9 C13 1.35(3) .
N9 C14 1.47(2) .
N10 C12 1.41(3) .
N10 C14 1.51(3) .
N10 C15 1.38(3) .
N11 C15 1.43(3) .
N11 C16 1.35(3) .
N11 C18 1.44(2) .
N12 C13 1.33(2) .
N12 C16 1.49(3) .
N12 C17 1.47(3) .
N13 C17 1.461(15) .
N13 C19 1.36(2) .
N13 C20 1.42(2) .
N14 C18 1.50(3) .
N14 C20 1.37(3) .
N14 C21 1.36(2) .
N15 C21 1.40(2) .
N15 C22 1.41(2) .
N15 C24 1.438(15) .
N16 C19 1.350(18) .
N16 C22 1.47(2) .
N16 C23 1.40(2) .
N17 C23 1.47(2) .
N17 C25 1.33(2) .
N17 C26 1.42(2) .
N18 C24 1.41(2) .
N18 C26 1.52(2) .
N18 C27 1.38(2) .
N19 C27 1.37(2) .
N19 C28 1.48(2) .
N19 C30 1.37(2) .
N20 C25 1.39(2) .
N20 C28 1.38(2) .
N20 C29 1.46(3) .
N21 C29 1.46(3) .
N21 C31 1.41(2) .
N21 C32 1.43(3) .
N22 C30 1.45(2) .
N22 C32 1.41(3) .
N22 C33 1.39(3) .
N23 C33 1.39(2) .
N23 C34 1.44(2) .
N23 C36 1.42(2) .
N24 C31 1.35(2) .
N24 C34 1.40(2) .
N24 C35 1.47(2) .
N25 C35 1.39(2) .
N25 C37 1.36(2) .
N25 C38 1.46(2) .
N26 C36 1.463(18) .
N26 C38 1.421(19) .
N26 C39 1.391(17) .
N27 C39 1.408(19) .
N27 C40 1.473(19) .
N27 C42 1.420(18) .
N28 C37 1.34(2) .
N28 C40 1.415(18) .
N28 C41 1.42(2) .
C2 H2 0.9800 .
C2 C4 1.578(16) .
C4 H4 0.9800 .
C5 H5A 0.9700 .
C5 H5B 0.9700 .
C6 H6A 0.9700 .
C6 H6B 0.9700 .
C8 H8 0.9800 .
C8 C10 1.60(3) .
C10 H10 0.9800 .
C11 H11A 0.9700 .
C11 H11B 0.9700 .
C12 H12A 0.9700 .
C12 H12B 0.9700 .
C14 H14 0.9800 .
C14 C16 1.57(2) .
C16 H16 0.9800 .
C17 H17A 0.9700 .
C17 H17B 0.9700 .
C18 H18A 0.9700 .
C18 H18B 0.9700 .
C20 H20 0.9800 .
C20 C22 1.556(18) .
C22 H22 0.9800 .
C23 H23A 0.9700 .
C23 H23B 0.9700 .
C24 H24A 0.9700 .
C24 H24B 0.9700 .
C26 H26 0.9800 .
C26 C28 1.54(2) .
C28 H28 0.9800 .
C29 H29A 0.9700 .
C29 H29B 0.9700 .
C30 H30A 0.9700 .
C30 H30B 0.9700 .
C32 H32 0.9800 .
C32 C34 1.50(3) .
C34 H34 0.9800 .
C35 H35A 0.9700 .
C35 H35B 0.9700 .
C36 H36A 0.9700 .
C36 H36B 0.9700 .
C38 H38 0.9800 .
C38 C40 1.59(2) .
C40 H40 0.9800 .
C41 H41A 0.9700 .
C41 H41B 0.9700 .
C42 H42A 0.9700 .
C42 H42B 0.9700 .
O3BA H3BA 0.8495 .
O3BA H3BB 0.8500 .
O21 N31 1.40(5) .
O22 N31 1.21(7) .
O23 N31 1.31(5) .
O25 H25A 0.8507 .
O25 H25B 0.8498 .
O26 H26A 0.8499 .
O26 H26B 0.8493 .
O27 H27A 0.8506 .
O27 H27B 0.8494 .
O28 H28A 0.8503 .
O28 H28B 0.8501 .
O29 H29C 0.8504 .
O29 H29D 0.8498 .
O30 H30C 0.8500 .
O30 H30D 0.8500 .
O31 H31A 0.8505 .
O31 H31B 0.8501 .
O32 H32A 0.8501 .
O32 H32B 0.8496 .

loop_
_smtbx_masks_void_nr
_smtbx_masks_void_average_x
_smtbx_masks_void_average_y
_smtbx_masks_void_average_z
_smtbx_masks_void_volume
_smtbx_masks_void_count_electrons
1 0.000 0.000 0.519 153.1 62.6
2 0.000 0.500 0.019 153.1 62.6
3 0.250 0.250 0.769 153.1 62.6
4 0.250 0.750 0.269 153.1 62.6
5 0.500 0.000 0.019 153.1 62.6
6 0.500 0.500 0.519 153.1 62.6
7 0.750 0.250 0.269 153.1 62.6
8 0.750 0.750 0.769 153.1 62.6
